data_4061516
_journal_name_full Organometallics
_journal_paper_doi 10.1021/om050269x
_journal_year 2005
_chemical_formula_sum 'C63.5 H86 Cl6 O20 P4 Sn6'
_chemical_formula_weight 2218.04
_space_group_IT_number 2
_symmetry_cell_setting triclinic
_symmetry_space_group_name_Hall '-P 1'
_symmetry_space_group_name_H-M 'P -1'
_cell_angle_alpha 109.129(7)
_cell_angle_beta 90.972(8)
_cell_angle_gamma 97.352(7)
_cell_formula_units_Z 2
_cell_length_a 13.500(5)
_cell_length_b 15.974(5)
_cell_length_c 20.487(7)
_cell_measurement_temperature 223(2)
_cell_volume 4132(2)
_diffrn_ambient_temperature 223(2)
_exptl_crystal_density_diffrn 1.783
_cod_original_formula_sum 'C63.50 H86 Cl6 O20 P4 Sn6'
_cod_database_code 4061516

loop_
_symmetry_equiv_pos_as_xyz
'x, y, z'
'-x, -y, -z'

loop_
_atom_site_label
_atom_site_type_symbol
_atom_site_fract_x
_atom_site_fract_y
_atom_site_fract_z
_atom_site_U_iso_or_equiv
_atom_site_adp_type
_atom_site_occupancy
_atom_site_symmetry_multiplicity
_atom_site_calc_flag
_atom_site_refinement_flags
_atom_site_disorder_assembly
_atom_site_disorder_group
Sn1 Sn 0.28046(4) 0.52892(4) 0.40668(3) 0.02842(16) Uani 1 1 d . . .
Sn2 Sn 0.34006(4) 0.34443(4) 0.43446(3) 0.02706(15) Uani 1 1 d . . .
Sn3 Sn 0.49167(4) 0.44888(4) 0.34789(3) 0.02745(15) Uani 1 1 d . . .
Cl1 Cl -0.20346(18) 0.27070(19) 0.29240(16) 0.0647(8) Uani 1 1 d . . .
Cl2 Cl 0.2718(3) 0.5886(3) 0.06913(17) 0.0985(13) Uani 1 1 d . . .
Cl3 Cl 0.5392(3) -0.0284(2) 0.17916(19) 0.0896(11) Uani 1 1 d . . .
P1 P 0.28768(17) 0.51419(16) 0.55987(12) 0.0290(5) Uani 1 1 d . . .
H1 H 0.2401 0.5227 0.5969 0.035 Uiso 1 1 calc R A .
P2 P 0.49349(17) 0.65762(16) 0.44096(12) 0.0300(6) Uani 1 1 d . . .
H2 H 0.5165 0.7150 0.4335 0.036 Uiso 1 1 calc R A .
O1 O 0.2196(4) 0.3912(4) 0.3866(3) 0.0305(14) Uani 1 1 d . A .
O2 O 0.3517(4) 0.4807(4) 0.3102(3) 0.0318(14) Uani 1 1 d . A .
O3 O 0.4215(4) 0.3169(4) 0.3433(3) 0.0286(14) Uani 1 1 d . A .
O4 O 0.3988(4) 0.4648(3) 0.4264(3) 0.0243(13) Uani 1 1 d . A .
O5 O 0.2474(4) 0.5546(4) 0.5088(3) 0.0294(14) Uani 1 1 d . A .
O6 O 0.3798(4) 0.6460(4) 0.4352(3) 0.0300(14) Uani 1 1 d . A .
O7 O 0.5359(4) 0.5859(3) 0.3843(3) 0.0252(13) Uani 1 1 d . A .
O8 O 0.6134(4) 0.4348(4) 0.4054(3) 0.0323(15) Uani 1 1 d . . .
O9 O 0.2853(4) 0.4138(4) 0.5274(3) 0.0291(14) Uani 1 1 d . A .
O10 O 0.4657(4) 0.3322(4) 0.4873(3) 0.0359(15) Uani 1 1 d . . .
C1 C 0.1579(6) 0.5736(6) 0.3690(5) 0.036(2) Uani 1 1 d . A 1
H1A H 0.1798 0.5970 0.3322 0.043 Uiso 1 1 calc R A 1
H1B H 0.1058 0.5223 0.3486 0.043 Uiso 1 1 calc R A 1
C2 C 0.1134(9) 0.6448(8) 0.4231(6) 0.076(4) Uani 1 1 d . A 1
H2A H 0.1669 0.6934 0.4470 0.091 Uiso 1 1 calc R A 1
H2B H 0.0848 0.6195 0.4573 0.091 Uiso 1 1 calc R A 1
C3 C 0.0303(10) 0.6847(10) 0.3937(8) 0.097(5) Uani 1 1 d . A 1
H3A H 0.0161 0.7407 0.4276 0.116 Uiso 1 1 calc R A 1
H3B H 0.0495 0.6957 0.3510 0.116 Uiso 1 1 calc R A 1
C4 C -0.0493(14) 0.6194(12) 0.3814(10) 0.106(6) Uiso 0.80 1 d P A 1
H4A H -0.0486 0.5776 0.3348 0.160 Uiso 1 1 calc R A 1
H4B H -0.1107 0.6460 0.3861 0.160 Uiso 1 1 calc R A 1
H4C H -0.0456 0.5880 0.4145 0.160 Uiso 1 1 calc R A 1
C5 C 0.2648(7) 0.2146(6) 0.4165(5) 0.040(2) Uani 1 1 d . A 1
H5A H 0.2058 0.2057 0.3852 0.048 Uiso 1 1 calc R A 1
H5B H 0.3090 0.1718 0.3923 0.048 Uiso 1 1 calc R A 1
C6 C 0.2326(12) 0.1927(8) 0.4765(7) 0.110(6) Uani 1 1 d . A 1
H6A H 0.1819 0.2306 0.4971 0.132 Uiso 1 1 calc R A 1
H6B H 0.2900 0.2098 0.5104 0.132 Uiso 1 1 calc R A 1
C7 C 0.1909(9) 0.0991(7) 0.4674(6) 0.073(4) Uani 1 1 d . A 1
H7A H 0.2454 0.0626 0.4573 0.088 Uiso 1 1 calc R A 1
H7B H 0.1429 0.0771 0.4270 0.088 Uiso 1 1 calc R A 1
C8 C 0.1388(14) 0.0850(11) 0.5290(9) 0.102(6) Uiso 0.80 1 d P A 1
H8A H 0.1842 0.1093 0.5700 0.153 Uiso 1 1 calc R A 1
H8B H 0.1188 0.0215 0.5199 0.153 Uiso 1 1 calc R A 1
H8C H 0.0800 0.1153 0.5364 0.153 Uiso 1 1 calc R A 1
C9 C 0.5528(7) 0.4102(7) 0.2499(5) 0.044(3) Uani 1 1 d . A 1
H9A H 0.5612 0.3469 0.2366 0.052 Uiso 1 1 calc R A 1
H9B H 0.5053 0.4164 0.2157 0.052 Uiso 1 1 calc R A 1
C10 C 0.6502(10) 0.4631(10) 0.2479(6) 0.097(5) Uani 1 1 d . A 1
H10A H 0.6989 0.4571 0.2815 0.117 Uiso 1 1 calc R A 1
H10B H 0.6428 0.5265 0.2600 0.117 Uiso 1 1 calc R A 1
C11 C 0.6879(16) 0.4281(13) 0.1734(10) 0.164(8) Uiso 1 1 d . A 1
H11A H 0.7605 0.4445 0.1747 0.197 Uiso 1 1 calc R A 1
H11B H 0.6722 0.3628 0.1544 0.197 Uiso 1 1 calc R A 1
C12 C 0.6417(18) 0.4656(14) 0.1337(12) 0.215(11) Uiso 1 1 d . A 1
H12A H 0.5876 0.4225 0.1053 0.322 Uiso 1 1 calc R A 1
H12B H 0.6894 0.4836 0.1042 0.322 Uiso 1 1 calc R A 1
H12C H 0.6149 0.5176 0.1630 0.322 Uiso 1 1 calc R A 1
C1A C 0.1194(6) 0.3592(6) 0.3672(4) 0.028(2) Uani 1 1 d . . .
C2A C 0.0922(7) 0.3027(6) 0.3003(4) 0.034(2) Uani 1 1 d . A .
H2A1 H 0.1429 0.2848 0.2699 0.041 Uiso 1 1 calc R . .
C3A C -0.0035(6) 0.2724(6) 0.2769(5) 0.035(2) Uani 1 1 d . . .
H3A1 H -0.0198 0.2319 0.2318 0.042 Uiso 1 1 calc R A .
C4A C -0.0778(7) 0.3027(6) 0.3213(5) 0.041(3) Uani 1 1 d . A .
C5A C -0.0530(7) 0.3559(6) 0.3887(5) 0.041(2) Uani 1 1 d . . .
H5A1 H -0.1031 0.3732 0.4196 0.049 Uiso 1 1 calc R A .
C6A C 0.0475(6) 0.3837(6) 0.4104(5) 0.034(2) Uani 1 1 d . A .
H6A1 H 0.0651 0.4205 0.4564 0.041 Uiso 1 1 calc R . .
C1B C 0.3379(6) 0.5056(6) 0.2524(4) 0.031(2) Uani 1 1 d . . .
C2B C 0.2558(8) 0.4619(7) 0.2069(5) 0.050(3) Uani 1 1 d . A .
H2B1 H 0.2162 0.4130 0.2137 0.060 Uiso 1 1 calc R . .
C3B C 0.2306(9) 0.4889(7) 0.1511(5) 0.065(3) Uani 1 1 d . . .
H3B1 H 0.1718 0.4637 0.1225 0.078 Uiso 1 1 calc R A .
C4B C 0.2994(11) 0.5559(8) 0.1412(5) 0.067(4) Uani 1 1 d . A .
C5B C 0.3847(9) 0.5984(8) 0.1849(6) 0.061(3) Uani 1 1 d . . .
H5B1 H 0.4308 0.6416 0.1755 0.073 Uiso 1 1 calc R A .
C6B C 0.3977(7) 0.5738(7) 0.2423(5) 0.045(3) Uani 1 1 d . A .
H6B1 H 0.4499 0.6056 0.2755 0.054 Uiso 1 1 calc R . .
C1C C 0.4507(7) 0.2354(6) 0.3056(4) 0.032(2) Uani 1 1 d . . .
C2C C 0.3873(7) 0.1774(6) 0.2518(5) 0.041(2) Uani 1 1 d . A .
H2C H 0.3254 0.1927 0.2415 0.050 Uiso 1 1 calc R . .
C3C C 0.4165(8) 0.0941(6) 0.2122(5) 0.049(3) Uani 1 1 d . . .
H3C H 0.3752 0.0544 0.1746 0.059 Uiso 1 1 calc R A .
C4C C 0.5010(7) 0.0740(7) 0.2290(5) 0.045(3) Uani 1 1 d . A .
C5C C 0.5644(9) 0.1311(8) 0.2822(6) 0.064(3) Uani 1 1 d . . .
H5C H 0.6259 0.1145 0.2920 0.077 Uiso 1 1 calc R A .
C6C C 0.5392(6) 0.2124(6) 0.3216(5) 0.041(3) Uani 1 1 d . A .
H6C H 0.5822 0.2512 0.3587 0.050 Uiso 1 1 calc R . .
Sn4 Sn 0.01790(5) 1.00700(4) 0.17966(3) 0.03042(16) Uani 1 1 d . . .
Sn5 Sn -0.10248(5) 0.85079(4) 0.03941(3) 0.03023(16) Uani 1 1 d . . .
Sn6 Sn 0.14926(5) 0.90159(4) 0.04724(3) 0.02976(16) Uani 1 1 d . . .
Cl4 Cl -0.3418(3) 0.7261(2) 0.31827(18) 0.0988(13) Uani 1 1 d . . .
Cl5 Cl 0.3145(3) 0.7803(3) 0.35411(19) 0.1018(13) Uani 1 1 d . . .
Cl6 Cl 0.0341(3) 0.4308(2) -0.18706(18) 0.0937(12) Uani 1 1 d . . .
P3 P -0.17268(18) 1.04707(16) 0.10001(12) 0.0303(6) Uani 1 1 d . . .
H3 H -0.2362 1.0684 0.1171 0.036 Uiso 1 1 calc R D .
P4 P 0.17237(17) 1.11796(16) 0.10890(12) 0.0304(6) Uani 1 1 d . . .
H4 H 0.2294 1.1666 0.1266 0.037 Uiso 1 1 calc R D .
O11 O -0.0813(5) 0.8821(4) 0.1520(3) 0.0370(16) Uani 1 1 d . D .
O12 O 0.1389(4) 0.9299(4) 0.1601(3) 0.0356(15) Uani 1 1 d . D .
O13 O 0.0319(4) 0.7869(4) 0.0172(3) 0.0304(14) Uani 1 1 d . D .
O14 O 0.0190(4) 0.9501(3) 0.0722(3) 0.0251(13) Uani 1 1 d . D .
O15 O 0.1180(4) 1.1133(4) 0.1715(3) 0.0335(15) Uani 1 1 d . D .
O16 O -0.0999(4) 1.0695(4) 0.1630(3) 0.0298(14) Uani 1 1 d . D .
O17 O -0.1962(4) 0.9462(4) 0.0635(3) 0.0318(14) Uani 1 1 d . D .
O18 O -0.1110(5) 0.8547(4) -0.0600(3) 0.0364(15) Uani 1 1 d . . .
O19 O 0.2181(4) 1.0335(4) 0.0760(3) 0.0305(14) Uani 1 1 d . D .
O20 O 0.1347(4) 0.9023(4) -0.0526(3) 0.0340(15) Uani 1 1 d . . .
C13 C 0.0159(7) 1.0470(6) 0.2884(4) 0.040(2) Uani 1 1 d . . .
H13A H 0.0367 0.9994 0.3036 0.048 Uiso 1 1 calc R . .
H13B H 0.0656 1.1004 0.3084 0.048 Uiso 1 1 calc R . .
C14 C -0.0829(7) 1.0676(6) 0.3175(5) 0.036(2) Uani 1 1 d . C .
H14A H -0.1093 1.1077 0.2963 0.043 Uiso 1 1 calc R . .
H14B H -0.1299 1.0119 0.3041 0.043 Uiso 1 1 calc R . .
C15 C -0.0794(8) 1.1100(7) 0.3945(5) 0.053(3) Uani 1 1 d . . .
H15A H -0.0518 1.0706 0.4158 0.063 Uiso 1 1 calc R B 1
H15B H -0.0337 1.1665 0.4079 0.063 Uiso 1 1 calc R B 1
C16 C -0.1777(9) 1.1282(8) 0.4223(6) 0.074(4) Uani 1 1 d . C 1
H16A H -0.2028 1.1716 0.4050 0.111 Uiso 1 1 calc R C 1
H16B H -0.1703 1.1517 0.4725 0.111 Uiso 1 1 calc R C 1
H16C H -0.2244 1.0731 0.4078 0.111 Uiso 1 1 calc R C 1
C17 C -0.2073(8) 0.7352(6) 0.0240(5) 0.051(3) Uani 1 1 d . D 1
H17A H -0.1788 0.6851 -0.0079 0.061 Uiso 1 1 calc R D 1
H17B H -0.2102 0.7247 0.0685 0.061 Uiso 1 1 calc R D 1
C18 C -0.2987(9) 0.7290(10) 0.0012(10) 0.125(7) Uani 1 1 d . D 1
H18A H -0.2960 0.7343 -0.0451 0.151 Uiso 1 1 calc R D 1
H18B H -0.3254 0.7819 0.0307 0.151 Uiso 1 1 calc R D 1
C19 C -0.3762(18) 0.6479(14) -0.0045(12) 0.191(10) Uiso 1 1 d . D 1
H19A H -0.4387 0.6542 -0.0263 0.230 Uiso 1 1 calc R D 1
H19B H -0.3523 0.5939 -0.0349 0.230 Uiso 1 1 calc R D 1
C20 C -0.395(2) 0.6374(16) 0.0548(13) 0.248(13) Uiso 1 1 d . D 1
H20A H -0.4658 0.6366 0.0615 0.372 Uiso 1 1 calc R D 1
H20B H -0.3574 0.6865 0.0918 0.372 Uiso 1 1 calc R D 1
H20C H -0.3749 0.5813 0.0552 0.372 Uiso 1 1 calc R D 1
C21 C 0.2775(7) 0.8345(7) 0.0422(5) 0.050(3) Uani 1 1 d . D 2
H21A H 0.3142 0.8550 0.0876 0.060 Uiso 1 1 calc R D 2
H21B H 0.2567 0.7698 0.0288 0.060 Uiso 1 1 calc R D 2
C22 C 0.3424(17) 0.8553(15) -0.0100(13) 0.112(4) Uiso 0.80 1 d P D 2
H22A H 0.3506 0.9201 -0.0004 0.134 Uiso 1 1 calc R D 2
H22B H 0.3071 0.8269 -0.0557 0.134 Uiso 1 1 calc R D 2
C23 C 0.4531(14) 0.8246(13) -0.0141(10) 0.112(4) Uiso 0.80 1 d P D 2
H23A H 0.4881 0.8491 0.0319 0.134 Uiso 1 1 calc R D 2
H23B H 0.4465 0.7592 -0.0285 0.134 Uiso 1 1 calc R D 2
C24 C 0.5126(14) 0.8559(12) -0.0635(10) 0.112(4) Uiso 0.80 1 d P D 2
H24A H 0.5360 0.8054 -0.0974 0.167 Uiso 1 1 calc R D 2
H24B H 0.5695 0.8987 -0.0387 0.167 Uiso 1 1 calc R D 2
H24C H 0.4713 0.8843 -0.0867 0.167 Uiso 1 1 calc R D 2
C4' C -0.029(7) 0.707(6) 0.432(5) 0.12(3) Uiso 0.20 1 d P E 3
C8A C 0.222(5) 0.048(4) 0.509(3) 0.077(19) Uiso 0.20 1 d P F 3
C22A C 0.311(5) 0.799(4) -0.012(3) 0.056(9) Uiso 0.20 1 d P G 3
C23A C 0.369(5) 0.886(4) -0.001(4) 0.056(9) Uiso 0.20 1 d P G 3
C24A C 0.488(4) 0.796(4) -0.096(3) 0.056(9) Uiso 0.20 1 d P H 3
C1D C -0.1452(7) 0.8477(6) 0.1917(5) 0.035(2) Uani 1 1 d . . .
C2D C -0.1072(9) 0.7961(7) 0.2272(6) 0.066(3) Uani 1 1 d . D .
H2D H -0.0402 0.7856 0.2246 0.079 Uiso 1 1 calc R . .
C3D C -0.1724(10) 0.7612(8) 0.2663(6) 0.076(4) Uani 1 1 d . . .
H3D H -0.1483 0.7263 0.2905 0.091 Uiso 1 1 calc R D .
C4D C -0.2627(9) 0.7742(7) 0.2711(5) 0.051(3) Uani 1 1 d . D .
C5D C -0.2979(8) 0.8277(8) 0.2392(6) 0.062(3) Uani 1 1 d . . .
H5D H -0.3639 0.8405 0.2440 0.074 Uiso 1 1 calc R D .
C6D C -0.2342(8) 0.8632(7) 0.1994(5) 0.051(3) Uani 1 1 d . D .
H6D H -0.2585 0.9002 0.1772 0.061 Uiso 1 1 calc R . .
C1E C 0.1813(7) 0.8953(6) 0.2051(5) 0.034(2) Uani 1 1 d . . .
C2E C 0.1661(8) 0.8051(6) 0.1935(5) 0.047(3) Uani 1 1 d . D .
H2E H 0.1244 0.7670 0.1554 0.057 Uiso 1 1 calc R . .
C3E C 0.2129(10) 0.7688(7) 0.2386(6) 0.070(4) Uani 1 1 d . . .
H3E H 0.2048 0.7066 0.2291 0.084 Uiso 1 1 calc R D .
C4E C 0.2684(8) 0.8231(8) 0.2944(6) 0.056(3) Uani 1 1 d . D .
C5E C 0.2839(9) 0.9133(8) 0.3073(6) 0.069(4) Uani 1 1 d . . .
H5E H 0.3251 0.9509 0.3459 0.082 Uiso 1 1 calc R D .
C6E C 0.2386(8) 0.9500(7) 0.2632(5) 0.050(3) Uani 1 1 d . D .
H6E H 0.2472 1.0124 0.2734 0.060 Uiso 1 1 calc R . .
C1F C 0.0345(7) 0.7052(6) -0.0310(5) 0.037(2) Uani 1 1 d . . .
C2F C 0.0202(7) 0.6921(7) -0.1001(5) 0.045(3) Uani 1 1 d . D .
H2F H 0.0072 0.7396 -0.1150 0.054 Uiso 1 1 calc R . .
C3F C 0.0250(9) 0.6076(8) -0.1485(5) 0.064(3) Uani 1 1 d . . .
H3F H 0.0155 0.5988 -0.1959 0.076 Uiso 1 1 calc R D .
C4F C 0.0436(8) 0.5360(7) -0.1275(6) 0.055(3) Uani 1 1 d . D .
C5F C 0.0586(9) 0.5493(7) -0.0599(6) 0.058(3) Uani 1 1 d . . .
H5F H 0.0729 0.5021 -0.0452 0.069 Uiso 1 1 calc R D .
C6F C 0.0529(8) 0.6335(6) -0.0112(5) 0.052(3) Uani 1 1 d . D .
H6F H 0.0618 0.6415 0.0362 0.063 Uiso 1 1 calc R . .
C1S C 0.518(3) -0.009(2) 0.4617(13) 0.166(7) Uiso 0.50 1 d PGD I -4
C2S C 0.533(2) -0.0736(18) 0.4907(14) 0.130(13) Uiso 0.50 1 d PGD I -4
H2SA H 0.5678 -0.1210 0.4668 0.156 Uiso 0.50 1 calc PR I -4
C3S C 0.498(2) -0.0684(18) 0.5551(13) 0.166(7) Uiso 0.50 1 d PG I -4
H3SA H 0.5088 -0.1124 0.5747 0.200 Uiso 0.50 1 calc PR I -4
C4S C 0.448(2) 0.002(2) 0.5905(12) 0.166(7) Uiso 0.50 1 d PG I -4
H4SA H 0.4238 0.0053 0.6340 0.200 Uiso 0.50 1 calc PR I -4
C5S C 0.432(2) 0.0668(19) 0.5615(14) 0.166(7) Uiso 0.50 1 d PG I -4
H5SA H 0.3978 0.1143 0.5854 0.200 Uiso 0.50 1 calc PR I -4
C6S C 0.467(3) 0.0617(19) 0.4971(15) 0.166(7) Uiso 0.50 1 d PGD I -4
H6SA H 0.4568 0.1057 0.4775 0.200 Uiso 0.50 1 calc PR I -4
C7S C 0.564(4) -0.010(3) 0.3933(17) 0.166(7) Uiso 0.50 1 d PD I -4
H7SA H 0.6068 -0.0569 0.3798 0.249 Uiso 0.50 1 calc PR I -4
H7SB H 0.6042 0.0472 0.3995 0.249 Uiso 0.50 1 calc PR I -4
H7SC H 0.5116 -0.0218 0.3575 0.249 Uiso 0.50 1 calc PR I -4

loop_
_atom_site_aniso_label
_atom_site_aniso_U_11
_atom_site_aniso_U_22
_atom_site_aniso_U_33
_atom_site_aniso_U_23
_atom_site_aniso_U_13
_atom_site_aniso_U_12
Sn1 0.0198(3) 0.0366(4) 0.0288(4) 0.0109(3) -0.0013(3) 0.0041(3)
Sn2 0.0213(3) 0.0312(4) 0.0270(3) 0.0090(3) -0.0008(3) -0.0003(3)
Sn3 0.0215(3) 0.0356(4) 0.0240(3) 0.0089(3) 0.0014(3) 0.0021(3)
Cl1 0.0208(13) 0.068(2) 0.097(2) 0.0192(17) -0.0169(15) -0.0017(13)
Cl2 0.139(3) 0.132(3) 0.053(2) 0.055(2) 0.002(2) 0.056(3)
Cl3 0.091(3) 0.051(2) 0.105(3) -0.0086(18) 0.002(2) 0.0280(19)
P1 0.0200(12) 0.0400(15) 0.0249(13) 0.0075(11) 0.0042(10) 0.0054(11)
P2 0.0267(13) 0.0326(14) 0.0318(14) 0.0139(11) -0.0007(11) -0.0002(11)
O1 0.018(3) 0.035(4) 0.037(4) 0.012(3) -0.007(3) -0.001(3)
O2 0.023(3) 0.047(4) 0.024(3) 0.010(3) -0.002(3) 0.007(3)
O3 0.028(3) 0.027(4) 0.029(3) 0.006(3) 0.003(3) 0.004(3)
O4 0.022(3) 0.030(3) 0.019(3) 0.006(3) 0.004(3) 0.002(3)
O5 0.024(3) 0.041(4) 0.023(3) 0.009(3) 0.003(3) 0.009(3)
O6 0.028(3) 0.034(4) 0.029(3) 0.012(3) -0.005(3) 0.002(3)
O7 0.017(3) 0.036(4) 0.022(3) 0.010(3) 0.000(3) 0.003(3)
O8 0.027(3) 0.038(4) 0.029(3) 0.009(3) -0.008(3) 0.003(3)
O9 0.019(3) 0.036(4) 0.029(3) 0.009(3) 0.002(3) -0.003(3)
O10 0.034(4) 0.041(4) 0.030(4) 0.009(3) -0.005(3) 0.006(3)
C1 0.017(5) 0.053(7) 0.043(6) 0.022(5) -0.004(4) 0.007(5)
C2 0.074(9) 0.091(10) 0.059(8) 0.009(7) 0.018(7) 0.039(8)
C3 0.054(9) 0.112(13) 0.111(13) 0.004(9) -0.001(9) 0.052(9)
C5 0.038(6) 0.032(6) 0.042(6) 0.008(5) -0.008(5) -0.008(5)
C6 0.159(15) 0.076(10) 0.085(11) 0.051(8) -0.052(10) -0.074(10)
C7 0.081(9) 0.067(9) 0.081(9) 0.051(7) -0.013(8) -0.023(7)
C9 0.039(6) 0.055(7) 0.037(6) 0.015(5) 0.007(5) 0.005(5)
C10 0.066(9) 0.159(14) 0.053(9) 0.021(9) 0.033(7) 0.001(10)
C1A 0.014(4) 0.037(6) 0.036(5) 0.016(4) 0.003(4) 0.007(4)
C2A 0.035(6) 0.037(6) 0.025(5) 0.004(4) 0.004(4) 0.002(5)
C3A 0.023(5) 0.042(6) 0.031(5) 0.002(4) -0.006(4) 0.001(4)
C4A 0.041(6) 0.033(6) 0.046(7) 0.016(5) -0.016(5) -0.013(5)
C5A 0.032(6) 0.044(6) 0.044(6) 0.011(5) 0.013(5) 0.003(5)
C6A 0.026(5) 0.043(6) 0.028(5) 0.007(4) -0.001(4) 0.003(4)
C1B 0.025(5) 0.048(6) 0.024(5) 0.012(4) 0.002(4) 0.010(5)
C2B 0.062(7) 0.054(7) 0.026(6) 0.010(5) -0.007(5) -0.011(6)
C3B 0.083(9) 0.075(9) 0.024(6) 0.008(6) -0.013(6) -0.009(7)
C4B 0.109(11) 0.076(9) 0.026(6) 0.028(6) -0.002(7) 0.015(8)
C5B 0.064(8) 0.074(9) 0.054(8) 0.033(7) 0.003(7) 0.012(7)
C6B 0.036(6) 0.065(8) 0.044(6) 0.029(6) -0.001(5) 0.012(5)
C1C 0.034(6) 0.037(6) 0.025(5) 0.013(4) -0.003(4) -0.002(5)
C2C 0.030(6) 0.051(7) 0.039(6) 0.009(5) -0.008(5) 0.007(5)
C3C 0.060(8) 0.036(6) 0.037(6) -0.005(5) -0.015(6) 0.004(6)
C4C 0.031(6) 0.042(7) 0.056(7) 0.006(5) 0.000(5) 0.008(5)
C5C 0.048(7) 0.061(8) 0.086(9) 0.028(7) -0.009(7) 0.014(7)
C6C 0.018(5) 0.036(6) 0.061(7) 0.001(5) -0.007(5) 0.012(4)
Sn4 0.0326(4) 0.0357(4) 0.0233(3) 0.0107(3) 0.0005(3) 0.0040(3)
Sn5 0.0308(4) 0.0308(4) 0.0283(4) 0.0107(3) 0.0007(3) -0.0008(3)
Sn6 0.0275(3) 0.0357(4) 0.0279(4) 0.0122(3) 0.0015(3) 0.0065(3)
Cl4 0.119(3) 0.099(3) 0.081(2) 0.046(2) 0.041(2) -0.023(2)
Cl5 0.118(3) 0.124(3) 0.092(3) 0.066(2) -0.017(2) 0.043(3)
Cl6 0.107(3) 0.050(2) 0.094(3) -0.0180(17) 0.011(2) 0.012(2)
P3 0.0273(13) 0.0372(15) 0.0268(13) 0.0108(11) 0.0031(11) 0.0054(11)
P4 0.0246(13) 0.0359(15) 0.0276(14) 0.0085(11) -0.0041(11) -0.0006(11)
O11 0.059(4) 0.033(4) 0.020(3) 0.013(3) 0.004(3) -0.006(3)
O12 0.026(3) 0.055(4) 0.032(4) 0.019(3) 0.004(3) 0.018(3)
O13 0.029(4) 0.030(4) 0.029(3) 0.004(3) 0.002(3) 0.008(3)
O14 0.025(3) 0.030(3) 0.018(3) 0.006(2) 0.003(3) -0.001(3)
O15 0.036(4) 0.033(4) 0.031(4) 0.011(3) -0.004(3) 0.001(3)
O16 0.025(3) 0.038(4) 0.025(3) 0.004(3) 0.005(3) 0.015(3)
O17 0.026(3) 0.037(4) 0.032(4) 0.012(3) -0.001(3) 0.004(3)
O18 0.048(4) 0.038(4) 0.020(3) 0.007(3) -0.004(3) 0.000(3)
O19 0.026(3) 0.036(4) 0.029(3) 0.012(3) 0.004(3) 0.002(3)
O20 0.044(4) 0.036(4) 0.019(3) 0.007(3) -0.005(3) -0.001(3)
C13 0.056(7) 0.039(6) 0.022(5) 0.007(4) -0.004(5) 0.001(5)
C14 0.030(5) 0.034(6) 0.039(6) 0.007(4) 0.004(5) 0.004(4)
C15 0.053(7) 0.068(8) 0.039(6) 0.022(6) 0.002(6) 0.002(6)
C16 0.080(10) 0.081(9) 0.050(8) 0.006(6) 0.027(7) 0.007(8)
C17 0.058(8) 0.040(7) 0.043(7) 0.007(5) 0.002(6) -0.020(6)
C18 0.035(8) 0.091(12) 0.22(2) 0.027(11) 0.001(10) -0.030(8)
C21 0.036(6) 0.072(8) 0.047(7) 0.018(6) 0.016(5) 0.033(6)
C1D 0.038(6) 0.033(6) 0.038(6) 0.015(5) 0.012(5) 0.010(5)
C2D 0.082(9) 0.074(9) 0.062(8) 0.042(7) 0.029(7) 0.032(7)
C3D 0.094(11) 0.086(10) 0.086(10) 0.071(8) 0.043(8) 0.035(8)
C4D 0.052(7) 0.056(8) 0.048(7) 0.023(6) 0.020(6) 0.003(6)
C5D 0.048(7) 0.079(9) 0.055(8) 0.022(7) 0.012(6) -0.002(6)
C6D 0.044(7) 0.071(8) 0.051(7) 0.039(6) 0.002(6) 0.007(6)
C1E 0.029(5) 0.041(6) 0.034(6) 0.018(5) -0.001(4) -0.002(5)
C2E 0.055(7) 0.035(6) 0.048(7) 0.012(5) -0.012(6) -0.002(5)
C3E 0.100(10) 0.042(7) 0.072(9) 0.032(6) -0.015(8) -0.009(7)
C4E 0.057(7) 0.070(9) 0.050(7) 0.034(6) -0.013(6) 0.009(7)
C5E 0.081(9) 0.070(9) 0.047(7) 0.019(6) -0.034(7) -0.015(7)
C6E 0.052(7) 0.042(7) 0.055(7) 0.022(5) -0.021(6) -0.014(5)
C1F 0.033(6) 0.041(6) 0.040(6) 0.019(5) 0.003(5) 0.007(5)
C2F 0.051(7) 0.042(7) 0.042(7) 0.012(5) 0.002(5) 0.012(5)
C3F 0.080(9) 0.064(9) 0.033(7) 0.005(6) -0.011(6) -0.009(7)
C4F 0.054(7) 0.047(7) 0.057(8) 0.010(6) 0.000(6) -0.002(6)
C5F 0.081(9) 0.030(7) 0.060(8) 0.012(6) 0.001(7) 0.009(6)
C6F 0.078(8) 0.036(7) 0.042(7) 0.015(5) -0.012(6) -0.001(6)

loop_
_geom_bond_atom_site_label_1
_geom_bond_atom_site_label_2
_geom_bond_distance
_geom_bond_site_symmetry_2
_geom_bond_publ_flag
Sn1 O6 2.062(5) . ?
Sn1 O5 2.065(5) . ?
Sn1 O4 2.105(5) . ?
Sn1 C1 2.113(8) . ?
Sn1 O1 2.149(5) . ?
Sn1 O2 2.164(6) . ?
Sn2 O4 2.044(5) . ?
Sn2 O10 2.061(6) . ?
Sn2 O9 2.068(5) . ?
Sn2 C5 2.102(8) . ?
Sn2 O3 2.133(6) . ?
Sn2 O1 2.213(5) . ?
Sn3 O4 2.026(5) . ?
Sn3 O7 2.069(5) . ?
Sn3 O8 2.084(5) . ?
Sn3 C9 2.113(9) . ?
Sn3 O3 2.169(5) . ?
Sn3 O2 2.209(5) . ?
Cl1 C4A 1.742(9) . ?
Cl2 C4B 1.769(10) . ?
Cl3 C4C 1.767(10) . ?
P1 O8 1.504(6) 2_666 ?
P1 O9 1.517(6) . ?
P1 O5 1.523(5) . ?
P2 O10 1.511(6) 2_666 ?
P2 O7 1.519(6) . ?
P2 O6 1.520(6) . ?
O1 C1A 1.385(9) . ?
O2 C1B 1.383(9) . ?
O3 C1C 1.388(10) . ?
O8 P1 1.504(6) 2_666 ?
O10 P2 1.511(6) 2_666 ?
C1 C2 1.501(13) . ?
C2 C3 1.560(15) . ?
C3 C4 1.36(2) . ?
C5 C6 1.443(13) . ?
C6 C7 1.479(13) . ?
C7 C8 1.521(18) . ?
C9 C10 1.478(14) . ?
C10 C11 1.56(2) . ?
C11 C12 1.34(2) . ?
C1A C6A 1.334(11) . ?
C1A C2A 1.384(11) . ?
C2A C3A 1.341(12) . ?
C3A C4A 1.392(13) . ?
C4A C5A 1.373(12) . ?
C5A C6A 1.390(12) . ?
C1B C6B 1.346(12) . ?
C1B C2B 1.388(12) . ?
C2B C3B 1.397(12) . ?
C3B C4B 1.394(15) . ?
C4B C5B 1.399(16) . ?
C5B C6B 1.370(12) . ?
C1C C6C 1.359(11) . ?
C1C C2C 1.379(12) . ?
C2C C3C 1.421(12) . ?
C3C C4C 1.295(13) . ?
C4C C5C 1.367(13) . ?
C5C C6C 1.375(13) . ?
Sn4 O16 2.063(5) . ?
Sn4 O15 2.084(6) . ?
Sn4 O14 2.089(5) . ?
Sn4 C13 2.109(8) . ?
Sn4 O12 2.136(6) . ?
Sn4 O11 2.155(6) . ?
Sn5 O17 2.047(6) . ?
Sn5 O18 2.059(5) . ?
Sn5 O14 2.063(5) . ?
Sn5 C17 2.108(9) . ?
Sn5 O13 2.176(6) . ?
Sn5 O11 2.199(5) . ?
Sn6 O14 2.019(5) . ?
Sn6 O20 2.056(5) . ?
Sn6 O19 2.078(5) . ?
Sn6 C21 2.136(9) . ?
Sn6 O13 2.175(6) . ?
Sn6 O12 2.216(6) . ?
Cl4 C4D 1.726(10) . ?
Cl5 C4E 1.727(10) . ?
Cl6 C4F 1.710(11) . ?
P3 O20 1.511(6) 2_575 ?
P3 O16 1.524(6) . ?
P3 O17 1.525(6) . ?
P4 O18 1.494(6) 2_575 ?
P4 O15 1.506(6) . ?
P4 O19 1.513(6) . ?
O11 C1D 1.379(10) . ?
O12 C1E 1.372(9) . ?
O13 C1F 1.360(10) . ?
O18 P4 1.494(6) 2_575 ?
O20 P3 1.511(6) 2_575 ?
C13 C14 1.500(12) . ?
C14 C15 1.496(12) . ?
C15 C16 1.479(14) . ?
C17 C18 1.292(15) . ?
C18 C19 1.53(2) . ?
C19 C20 1.30(3) . ?
C21 C22 1.49(2) . ?
C22 C23 1.63(3) . ?
C23 C24 1.47(2) . ?
C22A C23A 1.45(8) . ?
C1D C6D 1.260(13) . ?
C1D C2D 1.400(12) . ?
C2D C3D 1.386(14) . ?
C3D C4D 1.263(15) . ?
C4D C5D 1.357(14) . ?
C5D C6D 1.389(13) . ?
C1E C2E 1.368(11) . ?
C1E C6E 1.376(12) . ?
C2E C3E 1.420(13) . ?
C3E C4E 1.332(14) . ?
C4E C5E 1.365(14) . ?
C5E C6E 1.397(13) . ?
C1F C2F 1.368(12) . ?
C1F C6F 1.383(12) . ?
C2F C3F 1.399(13) . ?
C3F C4F 1.396(14) . ?
C4F C5F 1.337(13) . ?
C5F C6F 1.400(13) . ?
C1S C2S 1.3900 . ?
C1S C6S 1.3900 . ?
C1S C7S 1.539(5) . ?
C2S C3S 1.3900 . ?
C3S C4S 1.3900 . ?
C4S C5S 1.3900 . ?
C5S C6S 1.3900 . ?
